data_4105480
loop_
_publ_author_name
'Stepan Chuprakov'
'Sen Wai Kwok'
'Li Zhang'
'Lukas Lercher'
'Valery V. Fokin'

_publ_section_title
;
 Rhodium-Catalyzed Enantioselective Cyclopropanation of Olefins with
 N-Sulfonyl 1,2,3-Triazoles
;
_journal_name_full 'Journal of the American Chemical Society'
_journal_page_first 18034
_journal_page_last 18035
_journal_paper_doi 10.1021/ja908075u
_journal_volume 131
_journal_year 2009
_chemical_absolute_configuration ad
_chemical_formula_sum 'C17 H19 N O2 S'
_chemical_formula_weight 301.39
_chemical_name_systematic
;
 ?
;
_space_group_IT_number 19
_symmetry_cell_setting orthorhombic
_symmetry_space_group_name_Hall 'P 2ac 2ab'
_symmetry_space_group_name_H-M 'P 21 21 21'
_atom_sites_solution_hydrogens geom
_atom_sites_solution_primary direct
_atom_sites_solution_secondary difmap
_audit_creation_method SHELXL-97
_cell_angle_alpha 90.00
_cell_angle_beta 90.00
_cell_angle_gamma 90.00
_cell_formula_units_Z 4
_cell_length_a 5.4264(5)
_cell_length_b 8.6712(7)
_cell_length_c 32.044(3)
_cell_measurement_reflns_used 7622
_cell_measurement_temperature 100(2)
_cell_measurement_theta_max 64.59
_cell_measurement_theta_min 5.28
_cell_volume 1507.8(2)
_computing_cell_refinement 'Bruker SMART'
_computing_data_collection 'Bruker SMART'
_computing_data_reduction 'Bruker SAINT'
_computing_molecular_graphics 'Bruker SHELXTL'
_computing_publication_material 'Bruker SHELXTL'
_computing_structure_refinement 'SHELXL-97 (Sheldrick, 1997)'
_computing_structure_solution 'SHELXS-97 (Sheldrick, 1990)'
_diffrn_ambient_temperature 100(2)
_diffrn_measured_fraction_theta_full 0.975
_diffrn_measured_fraction_theta_max 0.975
_diffrn_measurement_device_type 'CCD area detector'
_diffrn_measurement_method 'phi and omega scans'
_diffrn_radiation_monochromator graphite
_diffrn_radiation_source 'fine-focus sealed tube'
_diffrn_radiation_type CuK\a
_diffrn_radiation_wavelength 1.54178
_diffrn_reflns_av_R_equivalents 0.0375
_diffrn_reflns_av_sigmaI/netI 0.0315
_diffrn_reflns_limit_h_max 6
_diffrn_reflns_limit_h_min -6
_diffrn_reflns_limit_k_max 10
_diffrn_reflns_limit_k_min -9
_diffrn_reflns_limit_l_max 36
_diffrn_reflns_limit_l_min -37
_diffrn_reflns_number 11854
_diffrn_reflns_theta_full 64.98
_diffrn_reflns_theta_max 64.98
_diffrn_reflns_theta_min 5.28
_exptl_absorpt_coefficient_mu 1.934
_exptl_absorpt_correction_T_max 0.8301
_exptl_absorpt_correction_T_min 0.6983
_exptl_absorpt_correction_type multi-scan
_exptl_absorpt_process_details sadabs
_exptl_crystal_colour colorless
_exptl_crystal_density_diffrn 1.328
_exptl_crystal_description plate
_exptl_crystal_F_000 640
_exptl_crystal_size_max 0.20
_exptl_crystal_size_mid 0.10
_exptl_crystal_size_min 0.10
_refine_diff_density_max 0.145
_refine_diff_density_min -0.316
_refine_diff_density_rms 0.036
_refine_ls_abs_structure_details 'Flack H D (1983), Acta Cryst. A39, 876-881'
_refine_ls_abs_structure_Flack 0.009(14)
_refine_ls_extinction_method none
_refine_ls_goodness_of_fit_ref 1.047
_refine_ls_hydrogen_treatment mixed
_refine_ls_matrix_type full
_refine_ls_number_parameters 195
_refine_ls_number_reflns 2472
_refine_ls_number_restraints 0
_refine_ls_restrained_S_all 1.047
_refine_ls_R_factor_all 0.0278
_refine_ls_R_factor_gt 0.0254
_refine_ls_shift/su_max 0.001
_refine_ls_shift/su_mean 0.000
_refine_ls_structure_factor_coef Fsqd
_refine_ls_weighting_details 'calc w=1/[\s^2^(Fo^2^)+(0.0401P)^2^+0.0082P] where P=(Fo^2^+2Fc^2^)/3'
_refine_ls_weighting_scheme calc
_refine_ls_wR_factor_gt 0.0641
_refine_ls_wR_factor_ref 0.0652
_reflns_number_gt 2335
_reflns_number_total 2472
_reflns_threshold_expression >2sigma(I)
_cod_data_source_file ja908075u_si_002.cif
_cod_data_source_block sharp29
_cod_database_code 4105480

loop_
_symmetry_equiv_pos_as_xyz
'x, y, z'
'-x+1/2, -y, z+1/2'
'-x, y+1/2, -z+1/2'
'x+1/2, -y+1/2, -z'

loop_
_atom_site_label
_atom_site_type_symbol
_atom_site_fract_x
_atom_site_fract_y
_atom_site_fract_z
_atom_site_U_iso_or_equiv
_atom_site_adp_type
_atom_site_occupancy
_atom_site_symmetry_multiplicity
_atom_site_calc_flag
_atom_site_refinement_flags
S1 S 0.42314(8) 0.29280(5) 0.269387(12) 0.01606(12) Uani 1 1 d .
O1 O 0.3178(2) 0.18038(14) 0.29696(4) 0.0208(3) Uani 1 1 d .
N1 N 0.3421(3) 0.24362(17) 0.22256(4) 0.0176(3) Uani 1 1 d .
C1 C 0.7459(3) 0.2810(2) 0.27242(6) 0.0234(4) Uani 1 1 d .
H1A H 0.7995 0.3070 0.3008 0.035 Uiso 1 1 calc R
H1B H 0.8196 0.3534 0.2525 0.035 Uiso 1 1 calc R
H1C H 0.7987 0.1758 0.2656 0.035 Uiso 1 1 calc R
O2 O 0.3568(2) 0.45208(13) 0.27495(4) 0.0224(3) Uani 1 1 d .
C2 C 0.4488(4) 0.33204(19) 0.18770(5) 0.0177(4) Uani 1 1 d .
H2B H 0.6142 0.2904 0.1811 0.021 Uiso 1 1 calc R
H2A H 0.4691 0.4409 0.1963 0.021 Uiso 1 1 calc R
C3 C 0.2894(3) 0.32540(19) 0.14892(5) 0.0168(4) Uani 1 1 d .
C4 C 0.0870(4) 0.44256(19) 0.14510(5) 0.0210(4) Uani 1 1 d .
H4A H 0.0555 0.5104 0.1694 0.025 Uiso 1 1 calc R
H4B H -0.0617 0.4132 0.1291 0.025 Uiso 1 1 calc R
C5 C 0.3246(3) 0.46638(19) 0.12106(5) 0.0191(4) Uani 1 1 d .
H5A H 0.4338 0.5464 0.1338 0.023 Uiso 1 1 calc R
C6 C 0.3387(3) 0.46293(19) 0.07453(5) 0.0176(4) Uani 1 1 d .
C7 C 0.1666(3) 0.3900(2) 0.04907(5) 0.0216(4) Uani 1 1 d .
H7A H 0.0325 0.3361 0.0614 0.026 Uiso 1 1 calc R
C8 C 0.1885(4) 0.3951(2) 0.00613(5) 0.0244(4) Uani 1 1 d .
H8A H 0.0701 0.3444 -0.0109 0.029 Uiso 1 1 calc R
C9 C 0.3824(3) 0.4736(2) -0.01220(6) 0.0259(4) Uani 1 1 d .
H9A H 0.3966 0.4773 -0.0417 0.031 Uiso 1 1 calc R
C10 C 0.5553(4) 0.5468(2) 0.01251(6) 0.0257(4) Uani 1 1 d .
H10A H 0.6888 0.6006 0.0000 0.031 Uiso 1 1 calc R
C11 C 0.5333(3) 0.5413(2) 0.05562(6) 0.0226(4) Uani 1 1 d .
H11A H 0.6526 0.5917 0.0725 0.027 Uiso 1 1 calc R
C12 C 0.2526(3) 0.16611(19) 0.13164(5) 0.0162(4) Uani 1 1 d .
C13 C 0.4232(4) 0.0995(2) 0.10476(5) 0.0190(4) Uani 1 1 d .
H13A H 0.5633 0.1569 0.0961 0.023 Uiso 1 1 calc R
C14 C 0.3904(3) -0.0501(2) 0.09051(5) 0.0209(4) Uani 1 1 d .
H14A H 0.5083 -0.0947 0.0722 0.025 Uiso 1 1 calc R
C15 C 0.1871(3) -0.1349(2) 0.10280(5) 0.0211(4) Uani 1 1 d .
H15A H 0.1646 -0.2370 0.0927 0.025 Uiso 1 1 calc R
C16 C 0.0167(3) -0.0706(2) 0.12978(5) 0.0208(4) Uani 1 1 d .
H16A H -0.1226 -0.1285 0.1385 0.025 Uiso 1 1 calc R
C17 C 0.0506(3) 0.0787(2) 0.14395(5) 0.0197(4) Uani 1 1 d .
H17A H -0.0667 0.1224 0.1625 0.024 Uiso 1 1 calc R
H1D H 0.367(3) 0.152(2) 0.2195(5) 0.017(5) Uiso 1 1 d .

loop_
_atom_site_aniso_label
_atom_site_aniso_U_11
_atom_site_aniso_U_22
_atom_site_aniso_U_33
_atom_site_aniso_U_23
_atom_site_aniso_U_13
_atom_site_aniso_U_12
S1 0.0177(2) 0.0158(2) 0.0147(2) 0.00058(17) 0.00071(18) 0.00037(17)
O1 0.0245(6) 0.0194(7) 0.0185(6) 0.0043(5) 0.0041(5) -0.0004(5)
N1 0.0223(8) 0.0135(8) 0.0169(7) 0.0004(6) 0.0001(6) -0.0021(6)
C1 0.0177(9) 0.0278(10) 0.0246(9) -0.0036(9) -0.0033(8) -0.0012(7)
O2 0.0302(7) 0.0159(6) 0.0212(6) -0.0006(5) 0.0043(6) 0.0021(5)
C2 0.0207(10) 0.0176(9) 0.0148(8) 0.0009(7) 0.0008(7) -0.0019(8)
C3 0.0186(9) 0.0170(9) 0.0148(8) -0.0009(7) 0.0011(7) 0.0005(7)
C4 0.0249(9) 0.0202(8) 0.0180(8) -0.0009(7) 0.0022(9) 0.0043(8)
C5 0.0232(9) 0.0157(9) 0.0185(9) 0.0013(8) 0.0003(8) 0.0013(8)
C6 0.0223(10) 0.0126(9) 0.0180(9) 0.0021(7) -0.0005(8) 0.0051(8)
C7 0.0209(10) 0.0223(9) 0.0217(9) 0.0040(8) 0.0012(8) 0.0000(8)
C8 0.0255(10) 0.0278(10) 0.0198(9) 0.0010(8) -0.0017(8) 0.0012(9)
C9 0.0272(11) 0.0331(10) 0.0174(9) 0.0047(8) 0.0012(8) 0.0047(9)
C10 0.0232(10) 0.0294(10) 0.0246(9) 0.0035(8) 0.0056(9) 0.0000(9)
C11 0.0222(10) 0.0221(9) 0.0236(9) 0.0014(8) -0.0007(8) 0.0012(8)
C12 0.0182(10) 0.0172(9) 0.0131(8) 0.0035(7) -0.0023(7) 0.0030(7)
C13 0.0185(9) 0.0212(9) 0.0173(9) 0.0016(7) 0.0004(8) 0.0001(8)
C14 0.0233(10) 0.0217(9) 0.0178(9) -0.0022(8) 0.0008(8) 0.0075(8)
C15 0.0276(10) 0.0169(9) 0.0188(9) 0.0005(8) -0.0059(8) 0.0011(8)
C16 0.0212(10) 0.0198(9) 0.0214(9) 0.0050(8) -0.0027(7) -0.0023(7)
C17 0.0189(10) 0.0228(9) 0.0172(8) 0.0005(7) 0.0007(8) 0.0046(8)

loop_
_atom_type_symbol
_atom_type_description
_atom_type_scat_dispersion_real
_atom_type_scat_dispersion_imag
_atom_type_scat_source
C C 0.0181 0.0091 'International Tables Vol C Tables 4.2.6.8 and 6.1.1.4'
H H 0.0000 0.0000 'International Tables Vol C Tables 4.2.6.8 and 6.1.1.4'
N N 0.0311 0.0180 'International Tables Vol C Tables 4.2.6.8 and 6.1.1.4'
O O 0.0492 0.0322 'International Tables Vol C Tables 4.2.6.8 and 6.1.1.4'
S S 0.3331 0.5567 'International Tables Vol C Tables 4.2.6.8 and 6.1.1.4'

loop_
_geom_angle_atom_site_label_1
_geom_angle_atom_site_label_2
_geom_angle_atom_site_label_3
_geom_angle
O1 S1 O2 118.46(8)
O1 S1 N1 106.46(8)
O2 S1 N1 107.43(8)
O1 S1 C1 108.87(9)
O2 S1 C1 107.37(9)
N1 S1 C1 107.83(8)
C2 N1 S1 117.28(11)
C2 N1 H1D 110.7(13)
S1 N1 H1D 108.8(13)
S1 C1 H1A 109.5
S1 C1 H1B 109.5
H1A C1 H1B 109.5
S1 C1 H1C 109.5
H1A C1 H1C 109.5
H1B C1 H1C 109.5
N1 C2 C3 112.18(14)
N1 C2 H2B 109.2
C3 C2 H2B 109.2
N1 C2 H2A 109.2
C3 C2 H2A 109.2
H2B C2 H2A 107.9
C4 C3 C12 119.69(15)
C4 C3 C2 117.31(14)
C12 C3 C2 114.41(14)
C4 C3 C5 60.10(11)
C12 C3 C5 122.55(14)
C2 C3 C5 112.20(14)
C3 C4 C5 60.75(12)
C3 C4 H4A 117.7
C5 C4 H4A 117.7
C3 C4 H4B 117.7
C5 C4 H4B 117.7
H4A C4 H4B 114.8
C6 C5 C4 123.26(16)
C6 C5 C3 125.07(15)
C4 C5 C3 59.14(11)
C6 C5 H5A 113.0
C4 C5 H5A 113.0
C3 C5 H5A 113.0
C7 C6 C11 118.36(16)
C7 C6 C5 124.04(17)
C11 C6 C5 117.58(16)
C8 C7 C6 120.75(18)
C8 C7 H7A 119.6
C6 C7 H7A 119.6
C7 C8 C9 120.25(18)
C7 C8 H8A 119.9
C9 C8 H8A 119.9
C10 C9 C8 119.92(17)
C10 C9 H9A 120.0
C8 C9 H9A 120.0
C9 C10 C11 119.78(17)
C9 C10 H10A 120.1
C11 C10 H10A 120.1
C10 C11 C6 120.95(18)
C10 C11 H11A 119.5
C6 C11 H11A 119.5
C17 C12 C13 118.33(16)
C17 C12 C3 120.13(15)
C13 C12 C3 121.47(15)
C14 C13 C12 120.46(17)
C14 C13 H13A 119.8
C12 C13 H13A 119.8
C15 C14 C13 120.39(17)
C15 C14 H14A 119.8
C13 C14 H14A 119.8
C14 C15 C16 119.83(16)
C14 C15 H15A 120.1
C16 C15 H15A 120.1
C15 C16 C17 119.53(17)
C15 C16 H16A 120.2
C17 C16 H16A 120.2
C16 C17 C12 121.45(17)
C16 C17 H17A 119.3
C12 C17 H17A 119.3

loop_
_geom_bond_atom_site_label_1
_geom_bond_atom_site_label_2
_geom_bond_distance
S1 O1 1.4344(13)
S1 O2 1.4383(12)
S1 N1 1.6207(14)
S1 C1 1.7573(17)
N1 C2 1.474(2)
N1 H1D 0.814(19)
C1 H1A 0.9800
C1 H1B 0.9800
C1 H1C 0.9800
C2 C3 1.515(2)
C2 H2B 0.9900
C2 H2A 0.9900
C3 C4 1.501(2)
C3 C12 1.501(2)
C3 C5 1.526(2)
C4 C5 1.516(3)
C4 H4A 0.9900
C4 H4B 0.9900
C5 C6 1.493(2)
C5 H5A 1.0000
C6 C7 1.392(3)
C6 C11 1.394(3)
C7 C8 1.382(2)
C7 H7A 0.9500
C8 C9 1.384(2)
C8 H8A 0.9500
C9 C10 1.382(3)
C9 H9A 0.9500
C10 C11 1.388(3)
C10 H10A 0.9500
C11 H11A 0.9500
C12 C17 1.389(2)
C12 C13 1.390(2)
C13 C14 1.387(2)
C13 H13A 0.9500
C14 C15 1.382(3)
C14 H14A 0.9500
C15 C16 1.383(2)
C15 H15A 0.9500
C16 C17 1.385(3)
C16 H16A 0.9500
C17 H17A 0.9500

loop_
_geom_hbond_atom_site_label_D
_geom_hbond_atom_site_label_H
_geom_hbond_atom_site_label_A
_geom_hbond_distance_DH
_geom_hbond_distance_HA
_geom_hbond_distance_DA
_geom_hbond_angle_DHA
_geom_hbond_site_symmetry_A
N1 H1D O2 0.814(19) 2.296(19) 3.0110(19) 146.8(17) 3_645
